data_8105172
loop_
_publ_author_name
'Li, Weili'
'Bo, Yang'

_publ_section_title
;
 Crystal structure of
 {2,2&#x2032;-{cyclohexane-1,2-diylbis[(azanylylidene)methylylidene]}bis(2,4-dibromophenolato)-\k4
 N,N&#x2032;,O,O&#x2032;}copper(II) &#x2500; diethylformamide (1/1),
 C23H23Br4CuN3O3
;
_journal_issue 2
_journal_name_full 'Zeitschrift f\"ur Kristallographie - New Crystal Structures'
_journal_page_first 185
_journal_page_last 187
_journal_paper_doi 10.1515/ncrs-2021-0379
_journal_volume 237
_journal_year 2022
_chemical_formula_moiety 'C20 H16 Br4 Cu N2 O2, C3 H7 N O'
_chemical_formula_sum 'C23 H23 Br4 Cu N3 O3'
_chemical_formula_weight 772.62
_space_group_crystal_system triclinic
_space_group_IT_number 2
_space_group_name_Hall '-P 1'
_space_group_name_H-M_alt 'P -1'
_atom_sites_solution_hydrogens geom
_atom_sites_solution_primary iterative
_atom_sites_solution_secondary difmap
_cell_angle_alpha 98.153(2)
_cell_angle_beta 111.484(2)
_cell_angle_gamma 105.035(2)
_cell_formula_units_Z 2
_cell_length_a 10.4769(4)
_cell_length_b 10.7829(5)
_cell_length_c 12.9824(5)
_cell_measurement_reflns_used 8459
_cell_measurement_temperature 273.15
_cell_measurement_theta_max 26.42
_cell_measurement_theta_min 3.01
_cell_volume 1271.43(10)
_computing_molecular_graphics 'Olex2 1.3 (Dolomanov et al., 2009)'
_computing_publication_material 'Olex2 1.3 (Dolomanov et al., 2009)'
_computing_structure_refinement 'olex2.refine 1.3 (Bourhis et al., 2015)'
_computing_structure_solution 'olex2.solve 1.3 (Bourhis et al., 2015)'
_diffrn_ambient_temperature 273.15
_diffrn_measured_fraction_theta_full 0.995
_diffrn_measured_fraction_theta_max 0.995
_diffrn_measurement_device_type 'CCD area detector'
_diffrn_measurement_method 'phi and omega scans'
_diffrn_radiation_monochromator graphite
_diffrn_radiation_type MoK\a
_diffrn_radiation_wavelength 0.71073
_diffrn_reflns_av_R_equivalents 0.0220
_diffrn_reflns_av_unetI/netI 0.0585
_diffrn_reflns_limit_h_max 12
_diffrn_reflns_limit_h_min -13
_diffrn_reflns_limit_k_max 13
_diffrn_reflns_limit_k_min -13
_diffrn_reflns_limit_l_max 16
_diffrn_reflns_limit_l_min -16
_diffrn_reflns_number 8469
_diffrn_reflns_theta_full 26.44
_diffrn_reflns_theta_max 26.44
_diffrn_reflns_theta_min 3.01
_diffrn_source 'fine-focus sealed tube'
_diffrn_source_current 30.0
_diffrn_source_power 1.5
_diffrn_source_voltage 50.0
_exptl_absorpt_coefficient_mu 7.175
_exptl_absorpt_correction_T_max 0.7454
_exptl_absorpt_correction_T_min 0.6010
_exptl_absorpt_correction_type multi-scan
_exptl_absorpt_process_details
;
SADABS-2014/5 (Bruker,2014/5) was used for absorption correction.
wR2(int) was 0.0883 before and 0.0254 after correction.
The Ratio of minimum to maximum transmission is 0.8063.
The \l/2 correction factor is 0.00150.
;
_exptl_crystal_colour 'clear blackish black'
_exptl_crystal_colour_lustre clear
_exptl_crystal_colour_modifier blackish
_exptl_crystal_colour_primary black
_exptl_crystal_density_diffrn 2.018
_exptl_crystal_density_meas .
_exptl_crystal_density_method 'not measured'
_exptl_crystal_description block
_exptl_crystal_F_000 750
_exptl_crystal_size_max 0.16
_exptl_crystal_size_mid 0.14
_exptl_crystal_size_min 0.12
_refine_diff_density_max 1.102
_refine_diff_density_min -1.178
_refine_diff_density_rms 0.171
_refine_ls_extinction_method none
_refine_ls_goodness_of_fit_ref 1.136
_refine_ls_hydrogen_treatment constr
_refine_ls_matrix_type full
_refine_ls_number_parameters 309
_refine_ls_number_reflns 5230
_refine_ls_number_restraints 0
_refine_ls_restrained_S_all 1.136
_refine_ls_R_factor_all 0.0429
_refine_ls_R_factor_gt 0.0338
_refine_ls_shift/su_max 0.001
_refine_ls_shift/su_mean 0.000
_refine_ls_structure_factor_coef Fsqd
_refine_ls_weighting_details 'calc w=1/[\s^2^(Fo^2^)+(0.0276P)^2^+6.0559P] where P=(Fo^2^+2Fc^2^)/3'
_refine_ls_weighting_scheme calc
_refine_ls_wR_factor_gt 0.0924
_refine_ls_wR_factor_ref 0.1158
_reflns_number_gt 4520
_reflns_number_total 5230
_reflns_threshold_expression >2sigma(I)
_cod_data_source_file suppl_j_ncrs-2021-0379_suppl.cif
_cod_data_source_block s_a
_cod_original_cell_volume 1271.43(9)
_cod_database_code 8105172
_olex2_refinement_description
;
1. Fixed Uiso
 At 1.2 times of:
  All C(H) groups, All C(H,H) groups
 At 1.5 times of:
  All C(H,H,H) groups
2.a Ternary CH refined with riding coordinates:
 C13(H13), C8(H8)
2.b Secondary CH2 refined with riding coordinates:
 C9(H9A,H9B), C10(H10A,H10B), C12(H12A,H12B), C11(H11A,H11B)
2.c Aromatic/amide H refined with riding coordinates:
 C3(H3), C7(H7), C14(H14), C18(H18), C5(H5), C16(H16), C21(H21)
2.d Idealised Me refined as rotating group:
 C24(H24A,H24B,H24C), C23(H23A,H23B,H23C)
;
_olex2_submission_special_instructions 'No special instructions were received'

loop_
_space_group_symop_id
_space_group_symop_operation_xyz
1 'x, y, z'
2 '-x, -y, -z'

loop_
_atom_site_label
_atom_site_type_symbol
_atom_site_fract_x
_atom_site_fract_y
_atom_site_fract_z
_atom_site_U_iso_or_equiv
_atom_site_adp_type
_atom_site_occupancy
_atom_site_calc_flag
_atom_site_disorder_assembly
_atom_site_disorder_group
_atom_site_refinement_flags_posn
Br2 Br 0.63313(5) 0.23839(5) 0.73782(4) 0.01910(13) Uani 1 d . . .
Br1 Br 0.96491(6) 0.70727(5) 1.09894(4) 0.02541(14) Uani 1 d . . .
Br4 Br 0.18198(6) 0.01430(5) 0.34252(5) 0.02474(14) Uani 1 d . . .
Cu1 Cu 0.34896(6) 0.48150(6) 0.52712(5) 0.01562(15) Uani 1 d . . .
Br3 Br -0.28775(7) 0.07518(6) -0.01305(5) 0.04215(19) Uani 1 d . . .
O2 O 0.2553(4) 0.3058(3) 0.4296(3) 0.0197(7) Uani 1 d . . .
O1 O 0.4954(4) 0.4229(3) 0.6236(3) 0.0187(7) Uani 1 d . . .
N1 N 0.4484(4) 0.6665(4) 0.6160(3) 0.0163(8) Uani 1 d . . .
N2 N 0.2062(5) 0.5473(4) 0.4296(4) 0.0178(9) Uani 1 d . . .
C3 C 0.7808(6) 0.4841(5) 0.9077(4) 0.0189(10) Uani 1 d . . .
H3 H 0.8319 0.4369 0.9510 0.023 Uiso 1 calc . . R
C13 C 0.2303(5) 0.6883(4) 0.4780(4) 0.0143(9) Uani 1 d . . .
H13 H 0.1973 0.7297 0.4152 0.017 Uiso 1 calc . . R
C9 C 0.4276(6) 0.8976(5) 0.6178(5) 0.0212(11) Uani 1 d . . .
H9A H 0.4057 0.9526 0.5652 0.025 Uiso 1 calc . . R
H9B H 0.5307 0.9354 0.6685 0.025 Uiso 1 calc . . R
C4 C 0.8110(5) 0.6180(5) 0.9512(4) 0.0180(10) Uani 1 d . . .
C1 C 0.5909(6) 0.4879(5) 0.7264(4) 0.0175(10) Uani 1 d . . .
N3 N 0.2973(6) 0.3072(5) 0.7716(5) 0.0318(11) Uani 1 d . . .
C20 C 0.1406(5) 0.2638(5) 0.3338(4) 0.0161(9) Uani 1 d . . .
C7 C 0.5559(6) 0.7073(5) 0.7140(4) 0.0185(10) Uani 1 d . . .
H7 H 0.5935 0.7983 0.7484 0.022 Uiso 1 calc . . R
C8 C 0.3952(5) 0.7578(5) 0.5499(4) 0.0153(9) Uani 1 d . . .
H8 H 0.4406 0.7662 0.4961 0.018 Uiso 1 calc . . R
C19 C 0.0851(5) 0.1270(5) 0.2726(4) 0.0154(9) Uani 1 d . . .
C2 C 0.6729(5) 0.4218(5) 0.7982(4) 0.0165(10) Uani 1 d . . .
C15 C 0.0592(5) 0.3421(5) 0.2807(4) 0.0155(9) Uani 1 d . . .
C6 C 0.6252(5) 0.6240(4) 0.7768(4) 0.0139(9) Uani 1 d . . .
C14 C 0.0969(5) 0.4817(5) 0.3332(4) 0.0167(10) Uani 1 d . . .
H14 H 0.0384 0.5271 0.2949 0.020 Uiso 1 calc . . R
C18 C -0.0358(6) 0.0709(5) 0.1701(4) 0.0196(10) Uani 1 d . . .
H18 H -0.0662 -0.0188 0.1330 0.023 Uiso 1 calc . . R
O3 O 0.2322(6) 0.4707(5) 0.6960(6) 0.0577(15) Uani 1 d . . .
C10 C 0.3399(6) 0.9002(5) 0.6886(5) 0.0223(11) Uani 1 d . . .
H10A H 0.3660 0.8503 0.7449 0.027 Uiso 1 calc . . R
H10B H 0.3625 0.9914 0.7293 0.027 Uiso 1 calc . . R
C5 C 0.7374(5) 0.6894(5) 0.8889(4) 0.0178(10) Uani 1 d . . .
H5 H 0.7606 0.7799 0.9194 0.021 Uiso 1 calc . . R
C17 C -0.1118(6) 0.1533(5) 0.1234(4) 0.0244(11) Uani 1 d . . .
C12 C 0.1428(6) 0.6958(5) 0.5493(5) 0.0233(11) Uani 1 d . . .
H12A H 0.0394 0.6575 0.4994 0.028 Uiso 1 calc . . R
H12B H 0.1655 0.6445 0.6050 0.028 Uiso 1 calc . . R
C11 C 0.1789(6) 0.8403(5) 0.6115(5) 0.0221(11) Uani 1 d . . .
H11A H 0.1524 0.8910 0.5558 0.026 Uiso 1 calc . . R
H11B H 0.1235 0.8438 0.6568 0.026 Uiso 1 calc . . R
C16 C -0.0666(6) 0.2866(6) 0.1770(4) 0.0226(11) Uani 1 d . . .
H16 H -0.1192 0.3394 0.1447 0.027 Uiso 1 calc . . R
C24 C 0.3728(8) 0.2668(7) 0.8723(6) 0.0367(15) Uani 1 d . . .
H24A H 0.3045 0.1961 0.8821 0.055 Uiso 1 calc . . GR
H24B H 0.4166 0.3412 0.9388 0.055 Uiso 1 calc . . GR
H24C H 0.4471 0.2365 0.8626 0.055 Uiso 1 calc . . GR
C23 C 0.2168(7) 0.2056(7) 0.6616(6) 0.0412(16) Uani 1 d . . .
H23A H 0.2843 0.1784 0.6379 0.062 Uiso 1 calc . . GR
H23B H 0.1608 0.2417 0.6049 0.062 Uiso 1 calc . . GR
H23C H 0.1526 0.1301 0.6701 0.062 Uiso 1 calc . . GR
C21 C 0.2945(8) 0.4308(7) 0.7783(7) 0.0433(17) Uani 1 d . . .
H21 H 0.3429 0.4913 0.8503 0.052 Uiso 1 calc . . R

loop_
_atom_site_aniso_label
_atom_site_aniso_U_11
_atom_site_aniso_U_22
_atom_site_aniso_U_33
_atom_site_aniso_U_23
_atom_site_aniso_U_13
_atom_site_aniso_U_12
Br2 0.0223(3) 0.0125(2) 0.0189(2) 0.00233(18) 0.00488(19) 0.00662(19)
Br1 0.0221(3) 0.0251(3) 0.0162(2) -0.00458(19) -0.0026(2) 0.0087(2)
Br4 0.0212(3) 0.0154(3) 0.0281(3) 0.0001(2) 0.0013(2) 0.0075(2)
Cu1 0.0145(3) 0.0112(3) 0.0153(3) -0.0005(2) 0.0009(2) 0.0052(2)
Br3 0.0395(4) 0.0279(3) 0.0255(3) 0.0001(2) -0.0147(3) 0.0041(3)
O2 0.0181(18) 0.0156(18) 0.0178(17) -0.0011(13) -0.0003(14) 0.0079(15)
O1 0.0199(18) 0.0105(17) 0.0182(17) -0.0027(13) 0.0006(14) 0.0077(14)
N1 0.0104(19) 0.017(2) 0.018(2) 0.0042(16) 0.0037(16) 0.0023(16)
N2 0.023(2) 0.016(2) 0.019(2) 0.0049(16) 0.0092(18) 0.0127(18)
C3 0.020(3) 0.022(3) 0.018(2) 0.007(2) 0.008(2) 0.010(2)
C13 0.008(2) 0.007(2) 0.019(2) -0.0011(17) -0.0006(18) -0.0011(17)
C9 0.027(3) 0.013(2) 0.025(3) 0.007(2) 0.011(2) 0.008(2)
C4 0.009(2) 0.023(3) 0.015(2) 0.0005(19) -0.0002(18) 0.0035(19)
C1 0.020(3) 0.018(3) 0.016(2) 0.0032(19) 0.009(2) 0.007(2)
N3 0.034(3) 0.032(3) 0.046(3) 0.024(2) 0.025(2) 0.018(2)
C20 0.016(2) 0.017(2) 0.013(2) 0.0022(18) 0.0061(18) 0.0038(19)
C7 0.024(3) 0.014(2) 0.018(2) 0.0012(18) 0.010(2) 0.006(2)
C8 0.005(2) 0.014(2) 0.017(2) 0.0003(18) -0.0008(17) -0.0017(18)
C19 0.007(2) 0.014(2) 0.018(2) 0.0012(18) 0.0013(18) 0.0001(18)
C2 0.014(2) 0.016(2) 0.016(2) 0.0023(18) 0.0054(19) 0.0032(19)
C15 0.005(2) 0.014(2) 0.015(2) -0.0003(18) -0.0019(17) -0.0050(17)
C6 0.016(2) 0.007(2) 0.016(2) -0.0023(17) 0.0071(19) 0.0029(18)
C14 0.017(2) 0.014(2) 0.016(2) 0.0013(18) 0.0038(19) 0.0056(19)
C18 0.021(3) 0.011(2) 0.016(2) -0.0033(18) 0.004(2) 0.000(2)
O3 0.045(3) 0.037(3) 0.092(4) 0.035(3) 0.020(3) 0.019(3)
C10 0.027(3) 0.012(2) 0.026(3) 0.000(2) 0.009(2) 0.008(2)
C5 0.017(2) 0.012(2) 0.018(2) -0.0031(18) 0.006(2) 0.0009(19)
C17 0.031(3) 0.020(3) 0.012(2) 0.0006(19) 0.001(2) 0.006(2)
C12 0.035(3) 0.017(3) 0.029(3) 0.007(2) 0.021(2) 0.016(2)
C11 0.021(3) 0.011(2) 0.031(3) 0.000(2) 0.013(2) 0.001(2)
C16 0.022(3) 0.025(3) 0.018(2) 0.008(2) 0.003(2) 0.010(2)
C24 0.052(4) 0.036(4) 0.044(4) 0.019(3) 0.031(3) 0.028(3)
C23 0.021(3) 0.049(4) 0.049(4) 0.020(3) 0.005(3) 0.015(3)
C21 0.035(4) 0.033(4) 0.067(5) 0.021(3) 0.025(3) 0.012(3)

loop_
_atom_type_symbol
_atom_type_description
_atom_type_scat_dispersion_real
_atom_type_scat_dispersion_imag
_atom_type_scat_source
C C 0.0033 0.0016 'International Tables Vol C Tables 4.2.6.8 and 6.1.1.4'
H H 0.0000 0.0000 'International Tables Vol C Tables 4.2.6.8 and 6.1.1.4'
Br Br -0.2901 2.4595 'International Tables Vol C Tables 4.2.6.8 and 6.1.1.4'
Cu Cu 0.3201 1.2651 'International Tables Vol C Tables 4.2.6.8 and 6.1.1.4'
N N 0.0061 0.0033 'International Tables Vol C Tables 4.2.6.8 and 6.1.1.4'
O O 0.0106 0.0060 'International Tables Vol C Tables 4.2.6.8 and 6.1.1.4'

loop_
_geom_angle_atom_site_label_1
_geom_angle_atom_site_label_2
_geom_angle_atom_site_label_3
_geom_angle
_geom_angle_site_symmetry_1
_geom_angle_site_symmetry_3
O2 Cu1 O1 88.69(15) . .
O2 Cu1 N1 174.92(16) . .
O2 Cu1 N2 92.95(17) . .
O1 Cu1 N1 93.34(16) . .
O1 Cu1 N2 177.72(18) . .
N2 Cu1 N1 84.90(18) . .
C20 O2 Cu1 127.5(3) . .
C1 O1 Cu1 125.7(3) . .
C7 N1 Cu1 125.2(4) . .
C7 N1 C8 122.9(4) . .
C8 N1 Cu1 111.6(3) . .
C13 N2 Cu1 113.0(3) . .
C14 N2 Cu1 127.3(4) . .
C14 N2 C13 119.7(4) . .
C4 C3 C2 118.5(5) . .
N2 C13 C8 107.4(4) . .
N2 C13 C12 109.3(4) . .
C12 C13 C8 112.5(4) . .
C8 C9 C10 112.4(4) . .
C3 C4 Br1 119.1(4) . .
C5 C4 Br1 119.1(4) . .
C5 C4 C3 121.7(5) . .
O1 C1 C2 119.8(4) . .
O1 C1 C6 125.4(4) . .
C6 C1 C2 114.8(4) . .
C24 N3 C23 117.9(5) . .
C21 N3 C24 121.8(6) . .
C21 N3 C23 120.2(6) . .
O2 C20 C19 119.4(4) . .
O2 C20 C15 125.9(4) . .
C15 C20 C19 114.6(4) . .
N1 C7 C6 125.7(5) . .
N1 C8 C13 107.0(4) . .
N1 C8 C9 116.9(4) . .
C9 C8 C13 110.9(4) . .
C20 C19 Br4 117.0(3) . .
C18 C19 Br4 118.3(4) . .
C18 C19 C20 124.7(5) . .
C3 C2 Br2 118.4(4) . .
C3 C2 C1 123.9(5) . .
C1 C2 Br2 117.7(4) . .
C20 C15 C14 122.0(4) . .
C16 C15 C20 121.8(5) . .
C16 C15 C14 116.2(4) . .
C1 C6 C7 121.9(4) . .
C1 C6 C5 121.7(4) . .
C5 C6 C7 116.3(4) . .
N2 C14 C15 124.3(4) . .
C19 C18 C17 117.7(5) . .
C11 C10 C9 110.1(4) . .
C4 C5 C6 119.4(5) . .
C18 C17 Br3 118.4(4) . .
C16 C17 Br3 119.8(4) . .
C16 C17 C18 121.6(5) . .
C11 C12 C13 110.5(4) . .
C10 C11 C12 109.6(4) . .
C17 C16 C15 119.6(5) . .
O3 C21 N3 124.7(8) . .

loop_
_geom_bond_atom_site_label_1
_geom_bond_atom_site_label_2
_geom_bond_distance
_geom_bond_site_symmetry_2
Br2 C2 1.895(5) .
Br1 C4 1.900(5) .
Br4 C19 1.900(5) .
Cu1 O2 1.898(4) .
Cu1 O1 1.908(3) .
Cu1 N1 1.945(4) .
Cu1 N2 1.940(4) .
Br3 C17 1.904(5) .
O2 C20 1.288(6) .
O1 C1 1.290(6) .
N1 C7 1.271(7) .
N1 C8 1.480(6) .
N2 C13 1.478(6) .
N2 C14 1.286(6) .
C3 C4 1.381(7) .
C3 C2 1.381(7) .
C13 C8 1.538(6) .
C13 C12 1.530(7) .
C9 C8 1.517(7) .
C9 C10 1.522(7) .
C4 C5 1.367(7) .
C1 C2 1.426(7) .
C1 C6 1.412(7) .
N3 C24 1.452(8) .
N3 C23 1.464(9) .
N3 C21 1.332(8) .
C20 C19 1.424(7) .
C20 C15 1.424(7) .
C7 C6 1.453(7) .
C19 C18 1.371(7) .
C15 C14 1.446(7) .
C15 C16 1.404(7) .
C6 C5 1.422(7) .
C18 C17 1.400(7) .
O3 C21 1.232(9) .
C10 C11 1.510(7) .
C17 C16 1.377(8) .
C12 C11 1.529(7) .
